data_4030219
loop_
_publ_author_name
'S\'anchez-Fern\'andez, Elena M'
'\'Alvarez, Eleuterio'
'Ortiz Mellet, Carmen'
'Garc\'ia Fern\'andez, Jos\'e M'

_publ_section_title
;
 Synthesis of multibranched australine derivatives from reducing
 castanospermine analogues through the Amadori rearrangement of
 gem-diamine intermediates: selective inhibitors of \b-glucosidase.
;
_journal_issue 23
_journal_name_full 'The Journal of organic chemistry'
_journal_page_first 11722
_journal_page_last 11728
_journal_paper_doi 10.1021/jo5025283
_journal_volume 79
_journal_year 2014
_chemical_absolute_configuration syn
_chemical_formula_moiety 'C15 H28 N2 O5'
_chemical_formula_sum 'C15 H28 N2 O5'
_chemical_formula_weight 316.39
_chemical_name_systematic
; 
 ? 
;
_space_group_IT_number 4
_symmetry_cell_setting monoclinic
_symmetry_space_group_name_Hall 'P 2yb'
_symmetry_space_group_name_H-M 'P 1 21 1'
_atom_sites_solution_hydrogens geom
_atom_sites_solution_primary direct
_atom_sites_solution_secondary difmap
_audit_creation_method SHELXL-97
_cell_angle_alpha 90.00
_cell_angle_beta 100.167(7)
_cell_angle_gamma 90.00
_cell_formula_units_Z 2
_cell_length_a 8.836(2)
_cell_length_b 6.0632(19)
_cell_length_c 16.037(5)
_cell_measurement_reflns_used 2930
_cell_measurement_temperature 100(2)
_cell_measurement_theta_max 24.28
_cell_measurement_theta_min 2.58
_cell_volume 845.7(4)
_computing_cell_refinement 'APEX2 Software Suite (Bruker, 2007)'
_computing_data_collection 'APEX2 Software Suite (Bruker, 2007)'
_computing_data_reduction 'APEX2 Software Suite (Bruker, 2007)'
_computing_molecular_graphics 'SHELXTL (Sheldrick, 2008)'
_computing_publication_material 'SHELXTL and publCIF (Westrip, 2010)'
_computing_structure_refinement 'SHELXL97 (Sheldrick, 2008)'
_computing_structure_solution 'SIR2002 (Burla et al., 2003)'
_diffrn_ambient_temperature 100(2)
_diffrn_detector_area_resol_mean 8.26
_diffrn_measured_fraction_theta_full 0.989
_diffrn_measured_fraction_theta_max 0.989
_diffrn_measurement_device_type
;
 Bruker-Nonius X8kappa APEX II CCD area detector
;
_diffrn_measurement_method 'phi and omega scans with narrow frames'
_diffrn_radiation_monochromator graphite
_diffrn_radiation_source 'fine-focus sealed tube'
_diffrn_radiation_type MoK\a
_diffrn_radiation_wavelength 0.71073
_diffrn_reflns_av_R_equivalents 0.0669
_diffrn_reflns_av_sigmaI/netI 0.0448
_diffrn_reflns_limit_h_max 10
_diffrn_reflns_limit_h_min -10
_diffrn_reflns_limit_k_max 6
_diffrn_reflns_limit_k_min -7
_diffrn_reflns_limit_l_max 19
_diffrn_reflns_limit_l_min -20
_diffrn_reflns_number 13814
_diffrn_reflns_theta_full 25.25
_diffrn_reflns_theta_max 26.33
_diffrn_reflns_theta_min 1.29
_diffrn_standards_decay_% 0
_exptl_absorpt_coefficient_mu 0.093
_exptl_absorpt_correction_T_max 0.9945
_exptl_absorpt_correction_T_min 0.9926
_exptl_absorpt_correction_type multi-scan
_exptl_absorpt_process_details
;
program SADABS, Bruker (2001).
;
_exptl_crystal_colour colourless
_exptl_crystal_density_diffrn 1.242
_exptl_crystal_density_method 'not measured'
_exptl_crystal_description needle
_exptl_crystal_F_000 344
_exptl_crystal_size_max 0.48
_exptl_crystal_size_mid 0.08
_exptl_crystal_size_min 0.06
_refine_diff_density_max 0.458
_refine_diff_density_min -0.305
_refine_diff_density_rms 0.073
_refine_ls_abs_structure_details 'Flack H D (1983), Acta Cryst. A39, 876-881, 731 Friedels pairs'
_refine_ls_extinction_method none
_refine_ls_goodness_of_fit_ref 1.096
_refine_ls_hydrogen_treatment constr
_refine_ls_matrix_type full
_refine_ls_number_parameters 203
_refine_ls_number_reflns 1861
_refine_ls_number_restraints 0
_refine_ls_restrained_S_all 1.078
_refine_ls_R_factor_all 0.0689
_refine_ls_R_factor_gt 0.0513
_refine_ls_shift/su_max 0.000
_refine_ls_shift/su_mean 0.000
_refine_ls_structure_factor_coef Fsqd
_refine_ls_weighting_details 'calc w=1/[\s^2^(Fo^2^)+(0.0981P)^2^+1.0110P] where P=(Fo^2^+2Fc^2^)/3'
_refine_ls_weighting_scheme calc
_refine_ls_wR_factor_gt 0.1319
_refine_ls_wR_factor_ref 0.1718
_reflns_number_gt 1506
_reflns_number_total 1861
_reflns_threshold_expression >2sigma(I)
_cod_data_source_file jo5025283_si_002.cif
_cod_data_source_block 19
_cod_depositor_comments
;
The following automatic conversions were performed:

'_symmetry_cell_setting' value 'Monoclinic' changed to 'monoclinic'
according to
/home/saulius/struct/COD-crude-data--automatic-downloads/rss-feeds/ACS/lib/dictionaries/cif_core.dic
dictionary named 'cif_core.dic' version 2.4.2 from 2011-04-26.

Automatic conversion script
Id: cif_fix_values 2935 2014-11-11 08:27:57Z andrius 

 Adding full bibliography for 4030219.cif.
;
_cod_original_sg_symbol_H-M 'P 21'
_cod_database_code 4030219

loop_
_symmetry_equiv_pos_as_xyz
'x, y, z'
'-x, y+1/2, -z'

loop_
_atom_site_label
_atom_site_type_symbol
_atom_site_fract_x
_atom_site_fract_y
_atom_site_fract_z
_atom_site_U_iso_or_equiv
_atom_site_adp_type
_atom_site_occupancy
_atom_site_symmetry_multiplicity
_atom_site_calc_flag
_atom_site_refinement_flags
O1 O 0.2250(4) 1.0053(7) 0.1775(3) 0.0356(9) Uani 1 1 d .
O2 O 0.4557(4) 0.8463(7) 0.2182(2) 0.0347(9) Uani 1 1 d .
O3 O 0.2062(4) 0.7570(7) -0.0110(2) 0.0276(8) Uani 1 1 d .
H3 H 0.2794 0.7367 -0.0372 0.041 Uiso 1 1 calc R
O4 O 0.3167(4) 0.3428(7) -0.0649(2) 0.0324(9) Uani 1 1 d .
H4 H 0.3358 0.4640 -0.0862 0.049 Uiso 1 1 calc R
O5 O 0.5449(4) 0.2803(7) 0.0893(2) 0.0309(9) Uani 1 1 d .
H5 H 0.5036 0.1567 0.0777 0.046 Uiso 1 1 calc R
N1 N 0.2582(4) 0.6322(8) 0.1650(3) 0.0233(9) Uani 1 1 d .
N2 N 0.0308(4) 0.3978(8) 0.1315(2) 0.0256(9) Uani 1 1 d .
H2N H 0.0858 0.2801 0.1391 0.031 Uiso 1 1 d R
C1 C 0.1164(6) 0.5846(10) 0.1052(3) 0.0255(11) Uani 1 1 d .
H1 H 0.0490 0.7178 0.1026 0.031 Uiso 1 1 calc R
C2 C 0.1572(5) 0.5509(9) 0.0170(3) 0.0240(11) Uani 1 1 d .
H2 H 0.0633 0.5013 -0.0229 0.029 Uiso 1 1 calc R
C3 C 0.2846(5) 0.3788(10) 0.0179(3) 0.0277(11) Uani 1 1 d .
H3A H 0.2473 0.2365 0.0385 0.033 Uiso 1 1 calc R
C4 C 0.4280(5) 0.4487(9) 0.0801(3) 0.0248(11) Uani 1 1 d .
H4A H 0.4698 0.5881 0.0598 0.030 Uiso 1 1 calc R
C5 C 0.3924(5) 0.4842(9) 0.1686(3) 0.0239(10) Uani 1 1 d .
H5A H 0.3746 0.3405 0.1958 0.029 Uiso 1 1 calc R
C6 C 0.5120(6) 0.6207(11) 0.2258(3) 0.0323(12) Uani 1 1 d .
H6A H 0.5232 0.5694 0.2852 0.039 Uiso 1 1 calc R
H6B H 0.6130 0.6097 0.2075 0.039 Uiso 1 1 calc R
C7 C 0.3033(5) 0.8398(10) 0.1850(3) 0.0272(10) Uani 1 1 d .
C8 C -0.0275(6) 0.4415(11) 0.2104(3) 0.0333(13) Uani 1 1 d .
H8A H -0.1102 0.5535 0.2000 0.040 Uiso 1 1 calc R
H8B H 0.0565 0.5000 0.2539 0.040 Uiso 1 1 calc R
C9 C -0.0895(7) 0.2294(12) 0.2421(3) 0.0384(14) Uani 1 1 d .
H9A H -0.0100 0.1133 0.2453 0.046 Uiso 1 1 calc R
H9B H -0.1800 0.1807 0.2007 0.046 Uiso 1 1 calc R
C10 C -0.1363(7) 0.2531(14) 0.3291(3) 0.0422(15) Uani 1 1 d .
H10A H -0.0493 0.3159 0.3695 0.051 Uiso 1 1 calc R
H10B H -0.2238 0.3570 0.3247 0.051 Uiso 1 1 calc R
C11 C -0.1817(8) 0.0357(14) 0.3625(4) 0.0489(17) Uani 1 1 d .
H11A H -0.0948 -0.0688 0.3652 0.059 Uiso 1 1 calc R
H11B H -0.2698 -0.0253 0.3224 0.059 Uiso 1 1 calc R
C12 C -0.2262(8) 0.0530(15) 0.4510(4) 0.0515(18) Uani 1 1 d .
H12A H -0.1411 0.1232 0.4905 0.062 Uiso 1 1 calc R
H12B H -0.3182 0.1480 0.4476 0.062 Uiso 1 1 calc R
C13 C -0.2602(7) -0.1725(15) 0.4854(4) 0.0543(18) Uani 1 1 d .
H13A H -0.3406 -0.2455 0.4437 0.065 Uiso 1 1 calc R
H13B H -0.1661 -0.2640 0.4911 0.065 Uiso 1 1 calc R
C14 C -0.3134(8) -0.1653(19) 0.5707(4) 0.067(2) Uani 1 1 d .
H14A H -0.2373 -0.0814 0.6113 0.081 Uiso 1 1 calc R
H14B H -0.4125 -0.0853 0.5640 0.081 Uiso 1 1 calc R
C15 C -0.3332(10) -0.388(2) 0.6067(5) 0.081(3) Uani 1 1 d .
H15A H -0.4025 -0.4764 0.5652 0.122 Uiso 1 1 calc R
H15B H -0.3771 -0.3729 0.6584 0.122 Uiso 1 1 calc R
H15C H -0.2330 -0.4615 0.6202 0.122 Uiso 1 1 calc R

loop_
_atom_site_aniso_label
_atom_site_aniso_U_11
_atom_site_aniso_U_22
_atom_site_aniso_U_33
_atom_site_aniso_U_23
_atom_site_aniso_U_13
_atom_site_aniso_U_12
O1 0.031(2) 0.033(2) 0.044(2) -0.0040(18) 0.0074(17) 0.0027(19)
O2 0.0221(17) 0.036(2) 0.044(2) -0.0062(19) 0.0017(15) -0.0022(17)
O3 0.0203(17) 0.034(2) 0.0307(18) 0.0031(16) 0.0117(14) 0.0001(16)
O4 0.0317(19) 0.042(2) 0.0264(17) -0.0001(17) 0.0127(14) -0.0015(19)
O5 0.0222(17) 0.032(2) 0.039(2) -0.0006(17) 0.0068(14) 0.0068(16)
N1 0.0156(18) 0.029(2) 0.027(2) 0.0009(18) 0.0068(15) 0.0048(18)
N2 0.0182(18) 0.031(3) 0.0282(19) -0.0004(18) 0.0070(15) -0.0036(18)
C1 0.019(2) 0.033(3) 0.024(2) 0.000(2) 0.0045(17) 0.000(2)
C2 0.018(2) 0.029(3) 0.025(2) -0.001(2) 0.0065(17) -0.002(2)
C3 0.023(2) 0.039(3) 0.023(2) -0.001(2) 0.0070(18) 0.001(2)
C4 0.014(2) 0.029(3) 0.031(2) 0.001(2) 0.0059(18) 0.004(2)
C5 0.016(2) 0.030(3) 0.027(2) 0.001(2) 0.0084(17) 0.008(2)
C6 0.020(2) 0.039(3) 0.038(3) -0.005(3) 0.004(2) 0.004(2)
C7 0.018(2) 0.034(3) 0.031(2) -0.003(2) 0.0059(18) -0.001(2)
C8 0.025(2) 0.048(4) 0.029(2) 0.001(2) 0.012(2) -0.004(2)
C9 0.032(3) 0.056(4) 0.030(3) -0.001(3) 0.012(2) -0.007(3)
C10 0.033(3) 0.063(4) 0.034(3) 0.007(3) 0.015(2) 0.004(3)
C11 0.045(3) 0.066(5) 0.037(3) 0.007(3) 0.010(3) -0.008(3)
C12 0.041(3) 0.078(5) 0.039(3) 0.005(3) 0.016(3) -0.011(3)
C13 0.041(3) 0.083(5) 0.041(3) 0.012(4) 0.014(3) -0.009(4)
C14 0.050(4) 0.119(7) 0.035(3) 0.018(4) 0.012(3) -0.018(5)
C15 0.063(5) 0.127(8) 0.051(4) 0.034(5) 0.004(4) -0.029(6)

loop_
_atom_type_symbol
_atom_type_description
_atom_type_scat_dispersion_real
_atom_type_scat_dispersion_imag
_atom_type_scat_source
C C 0.0033 0.0000 'International Tables Vol C Tables 4.2.6.8 and 6.1.1.4'
H H 0.0000 0.0000 'International Tables Vol C Tables 4.2.6.8 and 6.1.1.4'
N N 0.0061 0.0000 'International Tables Vol C Tables 4.2.6.8 and 6.1.1.4'
O O 0.0106 0.0000 'International Tables Vol C Tables 4.2.6.8 and 6.1.1.4'

loop_
_geom_angle_atom_site_label_1
_geom_angle_atom_site_label_2
_geom_angle_atom_site_label_3
_geom_angle
C7 O2 C6 107.8(4)
C2 O3 H3 109.5
C3 O4 H4 109.5
C4 O5 H5 109.5
C7 N1 C1 121.7(4)
C7 N1 C5 110.9(4)
C1 N1 C5 119.5(4)
C1 N2 C8 112.7(4)
C1 N2 H2N 112.0
C8 N2 H2N 107.6
N2 C1 N1 113.0(4)
N2 C1 C2 112.3(4)
N1 C1 C2 108.5(4)
N2 C1 H1 107.6
N1 C1 H1 107.6
C2 C1 H1 107.6
O3 C2 C3 109.7(4)
O3 C2 C1 108.0(4)
C3 C2 C1 111.9(4)
O3 C2 H2 109.1
C3 C2 H2 109.1
C1 C2 H2 109.1
O4 C3 C4 111.9(4)
O4 C3 C2 111.3(4)
C4 C3 C2 109.9(4)
O4 C3 H3A 107.9
C4 C3 H3A 107.9
C2 C3 H3A 107.9
O5 C4 C5 105.5(4)
O5 C4 C3 111.5(4)
C5 C4 C3 111.3(4)
O5 C4 H4A 109.5
C5 C4 H4A 109.5
C3 C4 H4A 109.5
N1 C5 C6 99.2(4)
N1 C5 C4 110.2(4)
C6 C5 C4 113.9(4)
N1 C5 H5A 111.0
C6 C5 H5A 111.0
C4 C5 H5A 111.0
O2 C6 C5 105.8(4)
O2 C6 H6A 110.6
C5 C6 H6A 110.6
O2 C6 H6B 110.6
C5 C6 H6B 110.6
H6A C6 H6B 108.7
O1 C7 N1 127.7(5)
O1 C7 O2 121.6(5)
N1 C7 O2 110.7(5)
N2 C8 C9 109.7(5)
N2 C8 H8A 109.7
C9 C8 H8A 109.7
N2 C8 H8B 109.7
C9 C8 H8B 109.7
H8A C8 H8B 108.2
C8 C9 C10 113.4(6)
C8 C9 H9A 108.9
C10 C9 H9A 108.9
C8 C9 H9B 108.9
C10 C9 H9B 108.9
H9A C9 H9B 107.7
C11 C10 C9 112.0(6)
C11 C10 H10A 109.2
C9 C10 H10A 109.2
C11 C10 H10B 109.2
C9 C10 H10B 109.2
H10A C10 H10B 107.9
C10 C11 C12 113.3(6)
C10 C11 H11A 108.9
C12 C11 H11A 108.9
C10 C11 H11B 108.9
C12 C11 H11B 108.9
H11A C11 H11B 107.7
C13 C12 C11 111.8(7)
C13 C12 H12A 109.3
C11 C12 H12A 109.3
C13 C12 H12B 109.3
C11 C12 H12B 109.3
H12A C12 H12B 107.9
C14 C13 C12 114.3(8)
C14 C13 H13A 108.7
C12 C13 H13A 108.7
C14 C13 H13B 108.7
C12 C13 H13B 108.7
H13A C13 H13B 107.6
C15 C14 C13 113.4(9)
C15 C14 H14A 108.9
C13 C14 H14A 108.9
C15 C14 H14B 108.9
C13 C14 H14B 108.9
H14A C14 H14B 107.7
C14 C15 H15A 109.5
C14 C15 H15B 109.5
H15A C15 H15B 109.5
C14 C15 H15C 109.5
H15A C15 H15C 109.5
H15B C15 H15C 109.5

loop_
_geom_bond_atom_site_label_1
_geom_bond_atom_site_label_2
_geom_bond_distance
O1 C7 1.213(7)
O2 C7 1.358(6)
O2 C6 1.453(8)
O3 C2 1.421(6)
O3 H3 0.8400
O4 C3 1.423(5)
O4 H4 0.8400
O5 C4 1.441(6)
O5 H5 0.8400
N1 C7 1.341(8)
N1 C1 1.466(7)
N1 C5 1.480(6)
N2 C1 1.464(7)
N2 C8 1.473(6)
N2 H2N 0.8602
C1 C2 1.535(6)
C1 H1 1.0000
C2 C3 1.533(7)
C2 H2 1.0000
C3 C4 1.528(6)
C3 H3A 1.0000
C4 C5 1.521(6)
C4 H4A 1.0000
C5 C6 1.517(8)
C5 H5A 1.0000
C6 H6A 0.9900
C6 H6B 0.9900
C8 C9 1.520(9)
C8 H8A 0.9900
C8 H8B 0.9900
C9 C10 1.529(7)
C9 H9A 0.9900
C9 H9B 0.9900
C10 C11 1.503(10)
C10 H10A 0.9900
C10 H10B 0.9900
C11 C12 1.542(8)
C11 H11A 0.9900
C11 H11B 0.9900
C12 C13 1.524(11)
C12 H12A 0.9900
C12 H12B 0.9900
C13 C14 1.524(8)
C13 H13A 0.9900
C13 H13B 0.9900
C14 C15 1.492(15)
C14 H14A 0.9900
C14 H14B 0.9900
C15 H15A 0.9800
C15 H15B 0.9800
C15 H15C 0.9800

loop_
_geom_hbond_atom_site_label_D
_geom_hbond_atom_site_label_H
_geom_hbond_atom_site_label_A
_geom_hbond_distance_DH
_geom_hbond_distance_HA
_geom_hbond_distance_DA
_geom_hbond_angle_DHA
_geom_hbond_site_symmetry_A
O5 H5 O4 0.84 2.51 2.975(6) 116.0 2_645
O4 H4 O5 0.84 2.19 2.975(6) 154.9 2_655
O3 H3 O4 0.84 2.46 2.882(6) 111.8 .
O3 H3 O5 0.84 1.91 2.722(5) 163.1 2_655
N2 H2N O1 0.86 2.10 2.951(6) 171.2 1_545

loop_
_geom_torsion_atom_site_label_1
_geom_torsion_atom_site_label_2
_geom_torsion_atom_site_label_3
_geom_torsion_atom_site_label_4
_geom_torsion
C8 N2 C1 N1 65.0(5)
C8 N2 C1 C2 -172.0(4)
C7 N1 C1 N2 -139.8(5)
C5 N1 C1 N2 74.0(5)
C7 N1 C1 C2 95.0(6)
C5 N1 C1 C2 -51.2(6)
N2 C1 C2 O3 166.4(4)
N1 C1 C2 O3 -68.0(5)
N2 C1 C2 C3 -72.7(5)
N1 C1 C2 C3 52.8(6)
O3 C2 C3 O4 -62.5(5)
C1 C2 C3 O4 177.6(4)
O3 C2 C3 C4 61.9(5)
C1 C2 C3 C4 -57.9(5)
O4 C3 C4 O5 -61.8(6)
C2 C3 C4 O5 174.1(4)
O4 C3 C4 C5 -179.4(5)
C2 C3 C4 C5 56.5(6)
C7 N1 C5 C6 21.2(5)
C1 N1 C5 C6 170.8(4)
C7 N1 C5 C4 -98.6(5)
C1 N1 C5 C4 51.0(6)
O5 C4 C5 N1 -172.2(4)
C3 C4 C5 N1 -51.0(6)
O5 C4 C5 C6 77.3(5)
C3 C4 C5 C6 -161.5(5)
C7 O2 C6 C5 17.8(5)
N1 C5 C6 O2 -22.6(5)
C4 C5 C6 O2 94.5(5)
C1 N1 C7 O1 20.6(8)
C5 N1 C7 O1 169.4(5)
C1 N1 C7 O2 -160.5(4)
C5 N1 C7 O2 -11.7(6)
C6 O2 C7 O1 174.7(5)
C6 O2 C7 N1 -4.3(6)
C1 N2 C8 C9 -170.0(4)
N2 C8 C9 C10 173.6(5)
C8 C9 C10 C11 -174.1(5)
C9 C10 C11 C12 178.8(5)
C10 C11 C12 C13 -175.9(6)
C11 C12 C13 C14 -176.8(5)
C12 C13 C14 C15 -175.1(6)
